data_7026180
loop_
_publ_author_name
'Brown, Christopher C.'
'Glotzbach, Christoph'
'Stephan, Douglas W.'

_publ_section_title
;
 Ag(I) and Au(I) complexes of sterically crowded cyclic phosphinimine
 ligands.
;
_journal_issue 40
_journal_name_full 'Dalton transactions (Cambridge, England : 2003)'
_journal_page_first 9626
_journal_page_last 9632
_journal_paper_doi 10.1039/c0dt00261e
_journal_volume 39
_journal_year 2010
_chemical_formula_sum 'C29 H26 N O2 P'
_chemical_formula_weight 451.48
_space_group_IT_number 2
_symmetry_cell_setting triclinic
_symmetry_space_group_name_Hall '-P 1'
_symmetry_space_group_name_H-M 'P -1'
_atom_sites_solution_hydrogens geom
_atom_sites_solution_primary direct
_atom_sites_solution_secondary difmap
_audit_creation_method SHELXL-97
_cell_angle_alpha 90.32(3)
_cell_angle_beta 93.83(3)
_cell_angle_gamma 98.83(3)
_cell_formula_units_Z 2
_cell_length_a 6.1469(12)
_cell_length_b 12.962(3)
_cell_length_c 15.073(3)
_cell_measurement_temperature 150(2)
_cell_volume 1183.9(4)
_computing_structure_refinement 'SHELXL-97 (Sheldrick, 1997)'
_computing_structure_solution 'SHELXS-97 (Sheldrick, 1990)'
_diffrn_ambient_temperature 150(2)
_diffrn_measured_fraction_theta_full 0.984
_diffrn_measured_fraction_theta_max 0.984
_diffrn_radiation_monochromator graphite
_diffrn_radiation_source 'fine-focus sealed tube'
_diffrn_radiation_type MoK\a
_diffrn_radiation_wavelength 0.71073
_diffrn_reflns_av_R_equivalents 0.0760
_diffrn_reflns_av_sigmaI/netI 0.1528
_diffrn_reflns_limit_h_max 7
_diffrn_reflns_limit_h_min -7
_diffrn_reflns_limit_k_max 16
_diffrn_reflns_limit_k_min -16
_diffrn_reflns_limit_l_max 19
_diffrn_reflns_limit_l_min -19
_diffrn_reflns_number 11119
_diffrn_reflns_theta_full 27.44
_diffrn_reflns_theta_max 27.44
_diffrn_reflns_theta_min 2.71
_exptl_absorpt_coefficient_mu 0.143
_exptl_absorpt_correction_T_max 1.004
_exptl_absorpt_correction_T_min 0.921
_exptl_absorpt_correction_type multi-scan
_exptl_absorpt_process_details
;
multi-scan from symmetry-related measurements
Sortav (Blessing 1995)
;
_exptl_crystal_density_diffrn 1.266
_exptl_crystal_density_method 'not measured'
_exptl_crystal_F_000 476
_exptl_crystal_size_max 0.32
_exptl_crystal_size_mid 0.28
_exptl_crystal_size_min 0.22
_refine_diff_density_max 0.263
_refine_diff_density_min -0.349
_refine_diff_density_rms 0.062
_refine_ls_extinction_method none
_refine_ls_goodness_of_fit_ref 0.977
_refine_ls_hydrogen_treatment fixed
_refine_ls_matrix_type full
_refine_ls_number_parameters 298
_refine_ls_number_reflns 5301
_refine_ls_number_restraints 0
_refine_ls_restrained_S_all 0.977
_refine_ls_R_factor_all 0.1634
_refine_ls_R_factor_gt 0.0662
_refine_ls_shift/su_max 0.000
_refine_ls_shift/su_mean 0.000
_refine_ls_structure_factor_coef Fsqd
_refine_ls_weighting_details 'calc w=1/[\s^2^(Fo^2^)+(0.0651P)^2^+0.1708P] where P=(Fo^2^+2Fc^2^)/3'
_refine_ls_weighting_scheme calc
_refine_ls_wR_factor_gt 0.1349
_refine_ls_wR_factor_ref 0.1712
_reflns_number_gt 2595
_reflns_number_total 5301
_reflns_threshold_expression >2sigma(I)
_cod_data_source_file c0dt00261e.txt
_cod_data_source_block Ph2PNCPh2(CH2CH(CO2Me))
_cod_original_sg_symbol_H-M P-1
_cod_database_code 7026180

loop_
_symmetry_equiv_pos_as_xyz
'x, y, z'
'-x, -y, -z'

loop_
_atom_site_label
_atom_site_type_symbol
_atom_site_fract_x
_atom_site_fract_y
_atom_site_fract_z
_atom_site_U_iso_or_equiv
_atom_site_adp_type
_atom_site_occupancy
_atom_site_symmetry_multiplicity
_atom_site_calc_flag
_atom_site_refinement_flags
P1 P 0.20829(14) 0.70456(7) 0.67761(6) 0.0292(3) Uani 1 1 d .
N1 N 0.3082(4) 0.7900(2) 0.74980(18) 0.0285(7) Uani 1 1 d .
O1 O 0.1003(4) 0.94005(18) 0.60207(16) 0.0391(6) Uani 1 1 d .
O2 O -0.1547(3) 0.99607(17) 0.68275(15) 0.0349(6) Uani 1 1 d .
C1 C 0.1914(5) 0.5682(2) 0.7065(2) 0.0297(8) Uani 1 1 d .
C2 C 0.0133(6) 0.4926(3) 0.6799(3) 0.0431(10) Uani 1 1 d .
H2A H -0.1024 0.5110 0.6436 0.052 Uiso 1 1 calc R
C3 C 0.0053(7) 0.3898(3) 0.7068(3) 0.0523(11) Uani 1 1 d .
H3A H -0.1159 0.3403 0.6887 0.063 Uiso 1 1 calc R
C4 C 0.1758(7) 0.3606(3) 0.7602(2) 0.0452(10) Uani 1 1 d .
H4A H 0.1693 0.2921 0.7791 0.054 Uiso 1 1 calc R
C5 C 0.3547(6) 0.4341(3) 0.7849(2) 0.0432(10) Uani 1 1 d .
H5A H 0.4724 0.4147 0.8195 0.052 Uiso 1 1 calc R
C6 C 0.3626(6) 0.5370(3) 0.7590(2) 0.0385(9) Uani 1 1 d .
H6A H 0.4848 0.5858 0.7772 0.046 Uiso 1 1 calc R
C7 C 0.3638(5) 0.7169(2) 0.5791(2) 0.0277(8) Uani 1 1 d .
C8 C 0.3752(5) 0.6329(3) 0.5228(2) 0.0357(9) Uani 1 1 d .
H8A H 0.3046 0.5667 0.5362 0.043 Uiso 1 1 calc R
C9 C 0.4908(6) 0.6468(3) 0.4469(3) 0.0444(10) Uani 1 1 d .
H9A H 0.4995 0.5904 0.4096 0.053 Uiso 1 1 calc R
C10 C 0.5932(6) 0.7459(3) 0.4274(2) 0.0404(9) Uani 1 1 d .
H10A H 0.6692 0.7560 0.3761 0.049 Uiso 1 1 calc R
C11 C 0.5848(5) 0.8299(3) 0.4826(2) 0.0358(9) Uani 1 1 d .
H11A H 0.6559 0.8959 0.4690 0.043 Uiso 1 1 calc R
C12 C 0.4694(5) 0.8154(3) 0.5587(2) 0.0316(8) Uani 1 1 d .
H12A H 0.4629 0.8719 0.5962 0.038 Uiso 1 1 calc R
C13 C -0.0744(5) 0.7303(2) 0.6591(2) 0.0316(8) Uani 1 1 d .
H13A H -0.1110 0.7424 0.5968 0.038 Uiso 1 1 calc R
H13B H -0.1794 0.6733 0.6797 0.038 Uiso 1 1 calc R
C14 C -0.0673(5) 0.8297(2) 0.7159(2) 0.0288(8) Uani 1 1 d .
H14A H -0.2077 0.8274 0.7436 0.035 Uiso 1 1 calc R
C15 C -0.0282(5) 0.9258(3) 0.6602(2) 0.0291(8) Uani 1 1 d .
C16 C -0.1156(6) 1.0952(3) 0.6394(3) 0.0492(11) Uani 1 1 d .
H16A H -0.2138 1.1397 0.6599 0.074 Uiso 1 1 calc R
H16B H -0.1414 1.0847 0.5762 0.074 Uiso 1 1 calc R
H16C H 0.0343 1.1273 0.6531 0.074 Uiso 1 1 calc R
C17 C 0.1267(5) 0.8295(2) 0.7913(2) 0.0261(8) Uani 1 1 d .
C18 C 0.2038(5) 0.9410(2) 0.8279(2) 0.0280(8) Uani 1 1 d .
C19 C 0.4110(5) 0.9939(3) 0.8140(2) 0.0370(9) Uani 1 1 d .
H19A H 0.5061 0.9619 0.7815 0.044 Uiso 1 1 calc R
C20 C 0.4792(6) 1.0942(3) 0.8479(3) 0.0431(10) Uani 1 1 d .
H20A H 0.6197 1.1287 0.8383 0.052 Uiso 1 1 calc R
C21 C 0.3396(6) 1.1431(3) 0.8959(3) 0.0406(9) Uani 1 1 d .
H21A H 0.3857 1.2104 0.9186 0.049 Uiso 1 1 calc R
C22 C 0.1308(6) 1.0915(3) 0.9099(2) 0.0389(9) Uani 1 1 d .
H22A H 0.0354 1.1244 0.9416 0.047 Uiso 1 1 calc R
C23 C 0.0638(5) 0.9912(3) 0.8769(2) 0.0352(9) Uani 1 1 d .
H23A H -0.0760 0.9566 0.8873 0.042 Uiso 1 1 calc R
C24 C 0.0484(5) 0.7590(2) 0.8685(2) 0.0278(8) Uani 1 1 d .
C25 C -0.1686(5) 0.7172(3) 0.8811(2) 0.0335(8) Uani 1 1 d .
H25A H -0.2809 0.7350 0.8425 0.040 Uiso 1 1 calc R
C26 C -0.2220(6) 0.6489(3) 0.9503(2) 0.0373(9) Uani 1 1 d .
H26A H -0.3683 0.6201 0.9563 0.045 Uiso 1 1 calc R
C27 C -0.0599(6) 0.6241(3) 1.0096(2) 0.0374(9) Uani 1 1 d .
H27A H -0.0953 0.5786 1.0557 0.045 Uiso 1 1 calc R
C28 C 0.1564(6) 0.6674(3) 1.0000(3) 0.0415(9) Uani 1 1 d .
H28A H 0.2673 0.6516 1.0402 0.050 Uiso 1 1 calc R
C29 C 0.2090(6) 0.7341(3) 0.9310(2) 0.0385(9) Uani 1 1 d .
H29A H 0.3556 0.7632 0.9260 0.046 Uiso 1 1 calc R

loop_
_atom_site_aniso_label
_atom_site_aniso_U_11
_atom_site_aniso_U_22
_atom_site_aniso_U_33
_atom_site_aniso_U_23
_atom_site_aniso_U_13
_atom_site_aniso_U_12
P1 0.0256(5) 0.0298(5) 0.0319(5) -0.0015(4) 0.0020(4) 0.0033(4)
N1 0.0249(14) 0.0304(15) 0.0312(17) -0.0017(13) 0.0032(12) 0.0069(12)
O1 0.0373(14) 0.0424(15) 0.0402(16) 0.0096(12) 0.0099(12) 0.0105(12)
O2 0.0346(13) 0.0304(13) 0.0415(15) 0.0024(11) 0.0068(11) 0.0086(11)
C1 0.0300(18) 0.0307(19) 0.029(2) -0.0017(16) 0.0068(16) 0.0045(15)
C2 0.036(2) 0.036(2) 0.055(3) 0.0025(19) -0.0089(19) 0.0011(18)
C3 0.052(3) 0.032(2) 0.069(3) -0.002(2) -0.003(2) -0.0035(19)
C4 0.064(3) 0.034(2) 0.038(2) 0.0021(18) 0.010(2) 0.010(2)
C5 0.050(2) 0.041(2) 0.040(2) -0.0021(19) -0.0002(19) 0.013(2)
C6 0.041(2) 0.034(2) 0.039(2) -0.0025(18) 0.0025(18) 0.0033(17)
C7 0.0211(16) 0.0312(19) 0.030(2) -0.0015(15) 0.0030(14) 0.0019(15)
C8 0.036(2) 0.033(2) 0.037(2) -0.0045(17) 0.0028(17) 0.0016(16)
C9 0.048(2) 0.046(2) 0.038(2) -0.0119(19) 0.0074(19) 0.0027(19)
C10 0.040(2) 0.055(3) 0.027(2) -0.0007(19) 0.0085(17) 0.0058(19)
C11 0.0289(19) 0.040(2) 0.039(2) 0.0093(18) 0.0072(17) 0.0028(16)
C12 0.0308(19) 0.034(2) 0.031(2) -0.0026(16) 0.0004(16) 0.0080(16)
C13 0.0294(18) 0.0308(18) 0.034(2) -0.0008(16) -0.0038(16) 0.0039(15)
C14 0.0254(17) 0.0292(18) 0.032(2) 0.0007(16) 0.0089(15) 0.0026(15)
C15 0.0232(17) 0.0329(19) 0.031(2) -0.0006(16) 0.0009(16) 0.0058(15)
C16 0.051(2) 0.036(2) 0.063(3) 0.013(2) 0.011(2) 0.0113(19)
C17 0.0210(16) 0.0287(18) 0.0286(19) 0.0022(15) 0.0020(14) 0.0037(14)
C18 0.0274(18) 0.0284(18) 0.0289(19) 0.0009(15) 0.0012(15) 0.0072(15)
C19 0.0301(19) 0.034(2) 0.046(2) -0.0057(18) 0.0099(17) 0.0014(17)
C20 0.031(2) 0.036(2) 0.060(3) -0.0056(19) 0.0078(19) -0.0042(17)
C21 0.046(2) 0.0285(19) 0.045(2) -0.0077(18) -0.0035(19) 0.0035(18)
C22 0.046(2) 0.034(2) 0.038(2) -0.0054(17) 0.0047(18) 0.0104(18)
C23 0.0311(19) 0.034(2) 0.041(2) -0.0040(17) 0.0045(16) 0.0048(16)
C24 0.0279(18) 0.0266(18) 0.029(2) -0.0039(15) 0.0038(15) 0.0052(15)
C25 0.0291(19) 0.037(2) 0.033(2) 0.0005(17) 0.0013(16) 0.0006(16)
C26 0.034(2) 0.038(2) 0.039(2) 0.0017(18) 0.0088(18) -0.0027(17)
C27 0.048(2) 0.033(2) 0.034(2) 0.0087(17) 0.0138(19) 0.0093(18)
C28 0.041(2) 0.050(2) 0.035(2) 0.0120(19) 0.0053(18) 0.0112(19)
C29 0.032(2) 0.047(2) 0.036(2) 0.0062(19) 0.0051(17) 0.0042(17)

loop_
_atom_type_symbol
_atom_type_description
_atom_type_scat_dispersion_real
_atom_type_scat_dispersion_imag
_atom_type_scat_source
C C 0.0033 0.0016 'International Tables Vol C Tables 4.2.6.8 and 6.1.1.4'
H H 0.0000 0.0000 'International Tables Vol C Tables 4.2.6.8 and 6.1.1.4'
N N 0.0061 0.0033 'International Tables Vol C Tables 4.2.6.8 and 6.1.1.4'
P P 0.1023 0.0942 'International Tables Vol C Tables 4.2.6.8 and 6.1.1.4'
O O 0.0106 0.0060 'International Tables Vol C Tables 4.2.6.8 and 6.1.1.4'

loop_
_geom_angle_atom_site_label_1
_geom_angle_atom_site_label_2
_geom_angle_atom_site_label_3
_geom_angle
N1 P1 C1 118.59(16)
N1 P1 C7 111.14(15)
C1 P1 C7 104.48(15)
N1 P1 C13 102.08(14)
C1 P1 C13 106.73(16)
C7 P1 C13 114.13(16)
C17 N1 P1 109.0(2)
C15 O2 C16 115.9(3)
C6 C1 C2 117.6(3)
C6 C1 P1 118.9(3)
C2 C1 P1 123.5(3)
C1 C2 C3 121.0(3)
C4 C3 C2 120.5(4)
C5 C4 C3 119.0(4)
C4 C5 C6 120.8(4)
C1 C6 C5 121.1(3)
C12 C7 C8 119.4(3)
C12 C7 P1 117.8(2)
C8 C7 P1 122.8(3)
C9 C8 C7 120.6(3)
C10 C9 C8 119.0(3)
C11 C10 C9 121.2(3)
C10 C11 C12 119.6(3)
C7 C12 C11 120.2(3)
C14 C13 P1 101.5(2)
C15 C14 C13 111.1(3)
C15 C14 C17 111.0(3)
C13 C14 C17 106.8(2)
O1 C15 O2 123.2(3)
O1 C15 C14 125.5(3)
O2 C15 C14 111.3(3)
N1 C17 C18 110.2(3)
N1 C17 C24 110.2(2)
C18 C17 C24 108.7(2)
N1 C17 C14 107.0(2)
C18 C17 C14 110.0(2)
C24 C17 C14 110.8(3)
C19 C18 C23 118.4(3)
C19 C18 C17 121.4(3)
C23 C18 C17 120.2(3)
C18 C19 C20 120.8(3)
C21 C20 C19 120.3(3)
C20 C21 C22 119.6(3)
C23 C22 C21 120.0(3)
C22 C23 C18 120.8(3)
C25 C24 C29 116.9(3)
C25 C24 C17 125.6(3)
C29 C24 C17 117.5(3)
C24 C25 C26 121.4(3)
C27 C26 C25 120.3(3)
C26 C27 C28 119.2(4)
C27 C28 C29 120.4(3)
C28 C29 C24 121.7(3)

loop_
_geom_bond_atom_site_label_1
_geom_bond_atom_site_label_2
_geom_bond_distance
P1 N1 1.573(3)
P1 C1 1.812(3)
P1 C7 1.813(3)
P1 C13 1.823(3)
N1 C17 1.471(4)
O1 C15 1.215(4)
O2 C15 1.340(4)
O2 C16 1.440(4)
C1 C6 1.386(5)
C1 C2 1.388(5)
C2 C3 1.390(5)
C3 C4 1.378(5)
C4 C5 1.370(5)
C5 C6 1.386(5)
C7 C12 1.386(5)
C7 C8 1.391(4)
C8 C9 1.385(5)
C9 C10 1.384(5)
C10 C11 1.376(4)
C11 C12 1.387(5)
C13 C14 1.536(4)
C14 C15 1.504(5)
C14 C17 1.592(4)
C17 C18 1.538(4)
C17 C24 1.541(5)
C18 C19 1.380(5)
C18 C23 1.400(4)
C19 C20 1.388(5)
C20 C21 1.380(5)
C21 C22 1.383(5)
C22 C23 1.383(4)
C24 C25 1.386(4)
C24 C29 1.393(5)
C25 C26 1.395(5)
C26 C27 1.370(5)
C27 C28 1.378(5)
C28 C29 1.380(5)
